data_7009263
loop_
_publ_author_name
'He Cheng'
'Duan Chun-ying'
'Fang Chen-jie'
'Liu Yong-jiang'
'Meng Qing-jin'

_publ_section_title
;
 Self-assembled macrocyclic tetranuclear molecular square [Ni(HL)]44+
 and molecular rectangle
 [Cu2Cl2L]2{H2L&#x00A0;=&#x00A0;bis[phenyl(2-pyridyl)methanone]
 thiocarbazone}
;
_journal_issue 7
_journal_name_full 'J. Chem. Soc., Dalton Trans.'
_journal_page_first 1207
_journal_page_last 1212
_journal_paper_doi 10.1039/a909604c
_journal_year 2000
_chemical_formula_sum 'C25 H18 Cl2 Cu2 N6 S'
_chemical_formula_weight 632.49
_chemical_name_systematic
;
  ?
;
_space_group_IT_number 14
_symmetry_cell_setting monoclinic
_symmetry_space_group_name_Hall '-P 2yn'
_symmetry_space_group_name_H-M 'P 1 21/n 1'
_atom_sites_solution_hydrogens geom
_atom_sites_solution_primary direct
_atom_sites_solution_secondary difmap
_audit_creation_method SHELXL
_cell_angle_alpha 90.00
_cell_angle_beta 90.43(2)
_cell_angle_gamma 90.00
_cell_formula_units_Z 4
_cell_length_a 12.142(3)
_cell_length_b 10.625(2)
_cell_length_c 19.535(6)
_cell_measurement_reflns_used 36
_cell_measurement_temperature 293(2)
_cell_measurement_theta_max 10.47
_cell_measurement_theta_min 5.13
_cell_volume 2520.1(11)
_computing_cell_refinement 'Siemens XSCANS'
_computing_data_collection 'Siemens XSCANS'
_computing_data_reduction 'Siemens SHELXTL'
_computing_molecular_graphics 'Siemens SHELXTL'
_computing_publication_material 'Siemens SHELXTL'
_computing_structure_refinement 'Siemens SHELXTL'
_computing_structure_solution 'Siemens SHELXTL'
_diffrn_ambient_temperature 293(2)
_diffrn_measurement_device 'Siemens P4'
_diffrn_measurement_method '\w scans'
_diffrn_radiation_monochromator graphite
_diffrn_radiation_source 'fine-focus sealed tube'
_diffrn_radiation_type MoK\a
_diffrn_radiation_wavelength 0.71073
_diffrn_reflns_av_R_equivalents 0.0995
_diffrn_reflns_av_sigmaI/netI 0.1836
_diffrn_reflns_limit_h_max 11
_diffrn_reflns_limit_h_min 0
_diffrn_reflns_limit_k_max 12
_diffrn_reflns_limit_k_min 0
_diffrn_reflns_limit_l_max 22
_diffrn_reflns_limit_l_min -22
_diffrn_reflns_number 3559
_diffrn_reflns_theta_max 23.00
_diffrn_reflns_theta_min 1.97
_diffrn_standards_interval_count 97
_diffrn_standards_number 3
_exptl_absorpt_coefficient_mu 2.010
_exptl_crystal_colour dark-blue
_exptl_crystal_density_diffrn 1.667
_exptl_crystal_description block
_exptl_crystal_F_000 1272
_exptl_crystal_size_max 0.30
_exptl_crystal_size_mid 0.10
_exptl_crystal_size_min 0.10
_refine_diff_density_max 0.445
_refine_diff_density_min -0.417
_refine_diff_density_rms 0.106
_refine_ls_extinction_method none
_refine_ls_goodness_of_fit_all 1.028
_refine_ls_goodness_of_fit_obs 1.222
_refine_ls_matrix_type full
_refine_ls_number_parameters 371
_refine_ls_number_reflns 2734
_refine_ls_number_restraints 132
_refine_ls_restrained_S_all 1.043
_refine_ls_restrained_S_obs 1.173
_refine_ls_R_factor_all 0.1850
_refine_ls_R_factor_obs 0.0728
_refine_ls_shift/esd_max 0.000
_refine_ls_shift/esd_mean 0.000
_refine_ls_structure_factor_coef Fsqd
_refine_ls_weighting_details 'w=1/[\s^2^(Fo^2^)+(0.0261P)^2^+0.0000P] where P=(Fo^2^+2Fc^2^)/3'
_refine_ls_weighting_scheme calc
_refine_ls_wR_factor_all 0.1519
_refine_ls_wR_factor_obs 0.1129
_reflns_number_observed 1600
_reflns_number_total 3365
_reflns_observed_criterion >2sigma(I)
_cod_data_source_file a909604c.txt
_cod_data_source_block compound_3
_cod_depositor_comments
;
The following automatic conversions were performed:
'_symmetry_cell_setting' value 'Monoclinic' changed to 'monoclinic'
according to '/home/saulius/struct/CIF-dictionaries/cif_core.dic'
dictionary named 'cif_core.dic' version 2.4.1 from 2010-06-29.

Automatic conversion script
Id: cif_fix_enum 1527 2010-12-29 10:47:43Z saulius 

The following automatic conversions were performed:

'_refine_ls_weighting_scheme' value 'calc
w=1/[\s^2^(Fo^2^)+(0.0261P)^2^+0.0000P] where P=(Fo^2^+2Fc^2^)/3' was
changed to 'calc'. New tag '_refine_ls_weighting_details' was
created. The value of the new tag was set to
'w=1/[\s^2^(Fo^2^)+(0.0261P)^2^+0.0000P] where P=(Fo^2^+2Fc^2^)/3'.

Automatic conversion script
Id: cif_fix_values 3143 2015-03-26 13:38:13Z robertas 
;
_cod_original_sg_symbol_H-M 'P2(1)/n  '
_cod_database_code 7009263

loop_
_symmetry_equiv_pos_as_xyz
'x, y, z'
'-x+1/2, y+1/2, -z+1/2'
'-x, -y, -z'
'x-1/2, -y-1/2, z-1/2'

loop_
_atom_site_aniso_label
_atom_site_aniso_U_11
_atom_site_aniso_U_22
_atom_site_aniso_U_33
_atom_site_aniso_U_23
_atom_site_aniso_U_13
_atom_site_aniso_U_12
Cu1 0.0327(6) 0.0458(6) 0.0392(6) 0.0005(6) 0.0075(5) 0.0066(6)
Cu2 0.0279(6) 0.0583(7) 0.0338(5) 0.0062(6) 0.0083(5) 0.0071(6)
Cl1 0.0516(15) 0.0557(14) 0.0502(13) 0.0150(12) 0.0153(12) 0.0050(13)
Cl2 0.0408(13) 0.0528(14) 0.0372(11) 0.0016(11) 0.0115(10) -0.0039(12)
S1 0.0320(13) 0.063(2) 0.0389(13) 0.0105(12) 0.0103(11) 0.0085(12)
N1 0.021(4) 0.021(4) 0.059(4) 0.000(4) -0.008(3) 0.012(3)
C1 0.032(5) 0.045(6) 0.077(7) 0.009(5) -0.008(5) 0.024(5)
C2 0.052(6) 0.046(6) 0.083(7) 0.034(6) -0.029(5) 0.004(6)
C3 0.037(6) 0.028(5) 0.106(8) 0.002(5) 0.012(5) 0.010(5)
C4 0.036(5) 0.038(6) 0.067(6) -0.016(5) -0.004(5) 0.013(5)
C5 0.035(5) 0.038(5) 0.040(5) -0.012(4) 0.012(4) 0.008(5)
C6 0.023(5) 0.045(5) 0.026(4) -0.007(4) 0.008(4) 0.001(4)
C7 0.042(5) 0.039(5) 0.042(5) -0.001(4) 0.016(4) 0.018(5)
C8 0.035(5) 0.062(7) 0.061(6) -0.003(5) 0.021(5) -0.006(5)
C9 0.069(7) 0.126(9) 0.018(4) -0.010(6) 0.028(4) 0.004(7)
C10 0.047(6) 0.098(8) 0.068(6) 0.036(6) 0.031(5) 0.032(6)
C11 0.059(6) 0.054(7) 0.084(7) 0.000(6) 0.043(5) -0.004(5)
C12 0.053(6) 0.042(6) 0.076(6) -0.014(5) 0.024(5) -0.003(5)
N2 0.033(4) 0.046(4) 0.024(4) -0.007(3) 0.003(3) 0.001(4)
N3 0.015(4) 0.045(4) 0.040(4) 0.011(4) 0.007(3) 0.013(4)
C13 0.024(5) 0.025(4) 0.031(4) -0.003(4) -0.010(4) -0.009(4)
N4 0.033(4) 0.052(4) 0.033(4) 0.004(4) 0.013(3) 0.008(4)
N5 0.024(4) 0.047(5) 0.038(4) -0.008(3) 0.009(3) 0.014(4)
N6 0.036(4) 0.059(5) 0.038(4) 0.007(4) 0.009(4) 0.016(4)
C14 0.030(5) 0.058(6) 0.057(6) 0.009(5) 0.010(5) 0.017(5)
C15 0.043(6) 0.055(6) 0.066(6) 0.007(5) 0.021(5) 0.028(5)
C16 0.034(5) 0.045(5) 0.067(6) 0.005(5) 0.003(5) 0.023(5)
C17 0.029(5) 0.051(6) 0.049(5) 0.013(5) -0.008(4) 0.020(5)
C18 0.040(5) 0.027(5) 0.039(5) -0.004(4) 0.001(4) 0.006(4)
C19 0.031(5) 0.061(6) 0.047(5) 0.020(5) 0.013(4) 0.022(5)
C20 0.070(7) 0.083(7) 0.039(5) 0.022(5) 0.026(5) 0.047(6)
C21 0.097(7) 0.106(6) 0.046(5) 0.058(5) 0.041(5) 0.049(6)
C22 0.091(6) 0.120(6) 0.041(5) 0.028(5) 0.022(5) 0.061(5)
C23 0.091(6) 0.122(6) 0.035(5) 0.025(5) 0.022(5) 0.055(5)
C24 0.083(6) 0.109(6) 0.040(5) -0.004(5) 0.000(5) 0.037(6)
C25 0.086(7) 0.103(8) 0.025(5) 0.008(6) -0.002(6) 0.026(7)
C21' 0.100(10) 0.113(10) 0.044(10) 0.054(10) 0.030(10) 0.065(10)
C22' 0.096(8) 0.118(8) 0.047(8) 0.038(8) 0.028(8) 0.063(8)
C23' 0.093(8) 0.120(8) 0.042(7) 0.023(8) 0.020(7) 0.060(8)
C24' 0.091(7) 0.118(7) 0.036(7) 0.019(7) 0.017(7) 0.053(7)
C25' 0.091(8) 0.118(8) 0.034(8) 0.010(8) 0.011(8) 0.045(8)

loop_
_atom_site_label
_atom_site_type_symbol
_atom_site_fract_x
_atom_site_fract_y
_atom_site_fract_z
_atom_site_U_iso_or_equiv
_atom_site_thermal_displace_type
_atom_site_occupancy
_atom_site_calc_flag
_atom_site_refinement_flags
_atom_site_disorder_group
Cu1 Cu 0.12928(8) -0.18678(10) 0.43144(5) 0.0392(3) Uani 1 d . .
Cu2 Cu -0.18660(8) 0.03563(10) 0.41830(5) 0.0400(3) Uani 1 d . .
Cl1 Cl 0.0893(2) -0.2518(2) 0.53630(11) 0.0524(7) Uani 1 d . .
Cl2 Cl -0.2380(2) -0.0225(2) 0.52414(10) 0.0435(6) Uani 1 d . .
S1 S -0.0323(2) -0.0866(2) 0.40962(10) 0.0447(7) Uani 1 d . .
N1 N 0.2615(5) -0.2980(5) 0.4201(3) 0.034(2) Uani 1 d . .
C1 C 0.3016(7) -0.3842(8) 0.4589(5) 0.051(3) Uani 1 d . .
H1A H 0.2676(7) -0.3970(8) 0.5008(5) 0.062 Uiso 1 calc R .
C2 C 0.3913(7) -0.4600(8) 0.4437(5) 0.061(3) Uani 1 d . .
H2A H 0.4179(7) -0.5205(8) 0.4739(5) 0.073 Uiso 1 calc R .
C3 C 0.4380(7) -0.4392(7) 0.3808(5) 0.057(3) Uani 1 d . .
H3A H 0.4973(7) -0.4883(7) 0.3671(5) 0.069 Uiso 1 calc R .
C4 C 0.3987(7) -0.3478(7) 0.3381(4) 0.047(3) Uani 1 d . .
H4A H 0.4338(7) -0.3325(7) 0.2967(4) 0.056 Uiso 1 calc R .
C5 C 0.3087(6) -0.2786(7) 0.3554(4) 0.038(2) Uani 1 d . .
C6 C 0.2539(6) -0.1875(7) 0.3134(3) 0.031(2) Uani 1 d . .
C7 C 0.3034(7) -0.1459(7) 0.2483(4) 0.041(3) Uani 1 d . .
C8 C 0.3111(7) -0.2243(8) 0.1909(4) 0.053(3) Uani 1 d . .
H8A H 0.2823(7) -0.3052(8) 0.1929(4) 0.063 Uiso 1 calc R .
C9 C 0.3597(7) -0.1849(10) 0.1323(4) 0.071(3) Uani 1 d . .
H9A H 0.3640(7) -0.2392(10) 0.0951(4) 0.085 Uiso 1 calc R .
C10 C 0.4029(7) -0.0648(9) 0.1275(5) 0.071(3) Uani 1 d . .
H10A H 0.4336(7) -0.0362(9) 0.0869(5) 0.085 Uiso 1 calc R .
C11 C 0.3992(7) 0.0116(8) 0.1846(5) 0.065(3) Uani 1 d . .
H11A H 0.4322(7) 0.0905(8) 0.1833(5) 0.078 Uiso 1 calc R .
C12 C 0.3480(7) -0.0266(8) 0.2425(5) 0.057(3) Uani 1 d . .
H12A H 0.3429(7) 0.0287(8) 0.2792(5) 0.068 Uiso 1 calc R .
N2 N 0.1625(5) -0.1429(6) 0.3371(3) 0.035(2) Uani 1 d . .
N3 N 0.1019(5) -0.0610(6) 0.2989(3) 0.033(2) Uani 1 d . .
C13 C 0.0073(6) -0.0307(7) 0.3272(3) 0.027(2) Uani 1 d . .
N4 N -0.0598(5) 0.0432(6) 0.2895(3) 0.039(2) Uani 1 d . .
N5 N -0.1554(5) 0.0727(6) 0.3226(3) 0.037(2) Uani 1 d . .
N6 N -0.3302(5) 0.1217(6) 0.3926(3) 0.044(2) Uani 1 d . .
C14 C -0.4205(6) 0.1385(8) 0.4296(4) 0.048(3) Uani 1 d . .
H14A H -0.4225(6) 0.1068(8) 0.4740(4) 0.058 Uiso 1 calc R .
C15 C -0.5119(7) 0.2018(8) 0.4040(4) 0.054(3) Uani 1 d . .
H15A H -0.5741(7) 0.2121(8) 0.4309(4) 0.065 Uiso 1 calc R .
C16 C -0.5097(7) 0.2494(8) 0.3380(4) 0.049(3) Uani 1 d . .
H16A H -0.5698(7) 0.2929(8) 0.3202(4) 0.058 Uiso 1 calc R .
C17 C -0.4171(6) 0.2311(7) 0.2998(4) 0.043(3) Uani 1 d . .
H17A H -0.4121(6) 0.2648(7) 0.2560(4) 0.051 Uiso 1 calc R .
C18 C -0.3313(7) 0.1621(7) 0.3270(4) 0.035(2) Uani 1 d . .
C19 C -0.2313(7) 0.1315(8) 0.2897(4) 0.046(3) Uani 1 d . .
C20 C -0.2244(5) 0.1589(6) 0.2149(3) 0.064(3) Uani 1 d D .
C21 C -0.1640(8) 0.2568(8) 0.1870(3) 0.083(3) Uani 0.791(8) d PDU 1
H21A H -0.1250(8) 0.3110(8) 0.2157(3) 0.099 Uiso 0.791(8) calc PR 1
C22 C -0.1612(8) 0.2743(8) 0.1166(3) 0.084(3) Uani 0.791(8) d PDU 1
H22A H -0.1179(8) 0.3374(8) 0.0977(3) 0.101 Uiso 0.791(8) calc PR 1
C23 C -0.2241(7) 0.1965(8) 0.0747(4) 0.083(3) Uani 0.791(8) d PDU 1
H23A H -0.2236(7) 0.2103(8) 0.0277(4) 0.099 Uiso 0.791(8) calc PR 1
C24 C -0.2879(8) 0.0986(9) 0.1002(3) 0.077(3) Uani 0.791(8) d PDU 1
H24A H -0.3299(8) 0.0478(9) 0.0714(3) 0.092 Uiso 0.791(8) calc PR 1
C25 C -0.2863(8) 0.0798(9) 0.1711(3) 0.071(4) Uani 0.791(8) d PDU 1
H25A H -0.3267(8) 0.0140(9) 0.1897(3) 0.085 Uiso 0.791(8) calc PR 1
C21' C -0.1469(10) 0.2565(12) 0.2135(5) 0.085(6) Uani 0.209(8) d PDU 2
H21B H -0.1244(10) 0.2871(12) 0.2560(5) 0.103 Uiso 0.209(8) calc PR 2
C22' C -0.0988(10) 0.3141(18) 0.1566(4) 0.087(4) Uani 0.209(8) d PDU 2
H22B H -0.0364(10) 0.3647(18) 0.1582(4) 0.104 Uiso 0.209(8) calc PR 2
C23' C -0.1582(9) 0.2846(15) 0.0971(6) 0.085(4) Uani 0.209(8) d PDU 2
H23B H -0.1354(9) 0.3256(15) 0.0576(6) 0.102 Uiso 0.209(8) calc PR 2
C24' C -0.2470(12) 0.2023(15) 0.0888(5) 0.082(4) Uani 0.209(8) d PDU 2
H24B H -0.2849(12) 0.1899(15) 0.0479(5) 0.098 Uiso 0.209(8) calc PR 2
C25' C -0.2713(14) 0.1411(19) 0.1502(4) 0.081(4) Uani 0.209(8) d PDU 2
H25B H -0.3262(14) 0.0802(19) 0.1476(4) 0.097 Uiso 0.209(8) calc PR 2

loop_
_atom_type_symbol
_atom_type_description
_atom_type_scat_dispersion_real
_atom_type_scat_dispersion_imag
_atom_type_scat_source
C C 0.0033 0.0016 'International Tables Vol C Tables 4.2.6.8 and 6.1.1.4'
H H 0.0000 0.0000 'International Tables Vol C Tables 4.2.6.8 and 6.1.1.4'
N N 0.0061 0.0033 'International Tables Vol C Tables 4.2.6.8 and 6.1.1.4'
S S 0.1246 0.1234 'International Tables Vol C Tables 4.2.6.8 and 6.1.1.4'
Cl Cl 0.1484 0.1585 'International Tables Vol C Tables 4.2.6.8 and 6.1.1.4'
Cu Cu 0.3201 1.2651 'International Tables Vol C Tables 4.2.6.8 and 6.1.1.4'

loop_
_geom_angle_atom_site_label_1
_geom_angle_atom_site_label_2
_geom_angle_atom_site_label_3
_geom_angle
_geom_angle_site_symmetry_1
_geom_angle_site_symmetry_3
_geom_angle_publ_flag
N2 Cu1 N1 82.2(3) . . ?
N2 Cu1 Cl1 175.6(2) . . ?
N1 Cu1 Cl1 95.7(2) . . ?
N2 Cu1 S1 84.0(2) . . ?
N1 Cu1 S1 161.2(2) . . ?
Cl1 Cu1 S1 97.16(9) . . ?
N2 Cu1 Cl2 90.2(2) . 3_556 ?
N1 Cu1 Cl2 97.4(2) . 3_556 ?
Cl1 Cu1 Cl2 93.96(8) . 3_556 ?
S1 Cu1 Cl2 95.34(8) . 3_556 ?
N5 Cu2 N6 81.1(2) . . ?
N5 Cu2 Cl2 173.3(2) . . ?
N6 Cu2 Cl2 96.2(2) . . ?
N5 Cu2 S1 83.0(2) . . ?
N6 Cu2 S1 160.2(2) . . ?
Cl2 Cu2 S1 98.35(9) . . ?
N5 Cu2 Cl1 93.1(2) . 3_556 ?
N6 Cu2 Cl1 94.0(2) . 3_556 ?
Cl2 Cu2 Cl1 93.14(8) . 3_556 ?
S1 Cu2 Cl1 98.58(8) . 3_556 ?
Cu1 Cl1 Cu2 86.59(8) . 3_556 ?
Cu2 Cl2 Cu1 86.08(8) . 3_556 ?
C13 S1 Cu1 95.0(3) . . ?
C13 S1 Cu2 96.0(3) . . ?
Cu1 S1 Cu2 163.71(11) . . ?
C1 N1 C5 118.7(7) . . ?
C1 N1 Cu1 130.9(6) . . ?
C5 N1 Cu1 110.2(5) . . ?
N1 C1 C2 125.6(8) . . ?
C3 C2 C1 115.3(8) . . ?
C4 C3 C2 121.1(8) . . ?
C5 C4 C3 120.7(8) . . ?
C4 C5 N1 118.5(7) . . ?
C4 C5 C6 126.4(7) . . ?
N1 C5 C6 115.1(6) . . ?
N2 C6 C5 116.0(6) . . ?
N2 C6 C7 123.6(7) . . ?
C5 C6 C7 120.4(7) . . ?
C12 C7 C8 116.8(7) . . ?
C12 C7 C6 120.4(7) . . ?
C8 C7 C6 122.8(7) . . ?
C9 C8 C7 121.6(8) . . ?
C8 C9 C10 120.6(9) . . ?
C11 C10 C9 118.2(8) . . ?
C12 C11 C10 121.0(9) . . ?
C11 C12 C7 121.6(8) . . ?
C6 N2 N3 120.0(6) . . ?
C6 N2 Cu1 115.8(5) . . ?
N3 N2 Cu1 123.9(5) . . ?
C13 N3 N2 113.4(6) . . ?
N3 C13 N4 116.1(6) . . ?
N3 C13 S1 122.5(6) . . ?
N4 C13 S1 121.4(5) . . ?
C13 N4 N5 112.7(6) . . ?
C19 N5 N4 118.8(6) . . ?
C19 N5 Cu2 115.8(5) . . ?
N4 N5 Cu2 125.3(5) . . ?
C14 N6 C18 118.1(7) . . ?
C14 N6 Cu2 129.5(5) . . ?
C18 N6 Cu2 112.3(5) . . ?
N6 C14 C15 121.9(8) . . ?
C16 C15 C14 119.5(8) . . ?
C17 C16 C15 118.5(8) . . ?
C16 C17 C18 119.1(8) . . ?
N6 C18 C17 122.5(7) . . ?
N6 C18 C19 113.6(7) . . ?
C17 C18 C19 123.8(7) . . ?
N5 C19 C18 117.1(7) . . ?
N5 C19 C20 122.8(7) . . ?
C18 C19 C20 119.9(7) . . ?
C25' C20 C21' 110.6(9) . . ?
C21 C20 C25 119.2(6) . . ?
C21 C20 C19 124.4(6) . . ?
C25' C20 C19 146.6(8) . . ?
C21' C20 C19 101.9(6) . . ?
C25 C20 C19 116.4(6) . . ?
C20 C21 C22 120.4(7) . . ?
C23 C22 C21 119.1(8) . . ?
C22 C23 C24 122.7(7) . . ?
C23 C24 C25 117.2(8) . . ?
C24 C25 C20 121.3(7) . . ?
C22' C21' C20 128.5(10) . . ?
C23' C22' C21' 110.3(10) . . ?
C24' C23' C22' 129.0(11) . . ?
C23' C24' C25' 111.1(11) . . ?
C20 C25' C24' 128.8(11) . . ?

loop_
_geom_bond_atom_site_label_1
_geom_bond_atom_site_label_2
_geom_bond_distance
_geom_bond_site_symmetry_2
_geom_bond_publ_flag
Cu1 N2 1.947(6) . ?
Cu1 N1 2.007(6) . ?
Cu1 Cl1 2.219(2) . ?
Cu1 S1 2.270(2) . ?
Cu1 Cl2 2.724(2) 3_556 ?
Cu2 N5 1.950(6) . ?
Cu2 N6 2.029(6) . ?
Cu2 Cl2 2.250(2) . ?
Cu2 S1 2.286(2) . ?
Cu2 Cl1 2.729(3) 3_556 ?
Cl1 Cu2 2.729(3) 3_556 ?
Cl2 Cu1 2.724(2) 3_556 ?
S1 C13 1.786(7) . ?
N1 C1 1.282(10) . ?
N1 C5 1.406(9) . ?
C1 C2 1.389(11) . ?
C2 C3 1.375(12) . ?
C3 C4 1.364(11) . ?
C4 C5 1.363(10) . ?
C5 C6 1.430(10) . ?
C6 N2 1.295(9) . ?
C6 C7 1.478(10) . ?
C7 C12 1.383(11) . ?
C7 C8 1.400(10) . ?
C8 C9 1.357(10) . ?
C9 C10 1.384(13) . ?
C10 C11 1.380(12) . ?
C11 C12 1.357(11) . ?
N2 N3 1.359(8) . ?
N3 C13 1.318(9) . ?
C13 N4 1.347(9) . ?
N4 N5 1.369(8) . ?
N5 C19 1.282(10) . ?
N6 C14 1.329(9) . ?
N6 C18 1.352(9) . ?
C14 C15 1.387(11) . ?
C15 C16 1.384(11) . ?
C16 C17 1.369(11) . ?
C17 C18 1.377(10) . ?
C18 C19 1.458(11) . ?
C19 C20 1.491(9) . ?
C20 C21 1.387(7) . ?
C20 C25' 1.396(8) . ?
C20 C21' 1.401(9) . ?
C20 C25 1.413(7) . ?
C21 C22 1.390(7) . ?
C22 C23 1.388(8) . ?
C23 C24 1.391(8) . ?
C24 C25 1.398(7) . ?
C21' C22' 1.400(9) . ?
C22' C23' 1.398(9) . ?
C23' C24' 1.397(9) . ?
C24' C25' 1.397(9) . ?
